data_4504908
loop_
_publ_author_name
'Bis, Joanna A.'
'Zaworotko, Michael J.'

_publ_section_title
;
 The 2-Aminopyridinium-carboxylate Supramolecular Heterosynthon:&#x2009; A
 Robust Motif for Generation of Multiple-Component Crystals
;
_journal_issue 3
_journal_name_full 'Crystal Growth &amp; Design'
_journal_page_first 1169
_journal_paper_doi 10.1021/cg049622c
_journal_volume 5
_journal_year 2005
_chemical_formula_moiety (C5H7N2)(C8H5O4)
_chemical_formula_sum 'C13 H12 N2 O4'
_chemical_formula_weight 260.25
_chemical_melting_point 472.5(15)
_chemical_name_common '2-aminopyridinium isophthalate 1:1'
_chemical_name_systematic
; 
 2-aminopyridinium isophthalate 1:1 
;
_space_group_IT_number 14
_symmetry_cell_setting monoclinic
_symmetry_space_group_name_Hall '-P 2ybc'
_symmetry_space_group_name_H-M 'P 1 21/c 1'
_atom_sites_solution_hydrogens geom
_atom_sites_solution_primary direct
_atom_sites_solution_secondary difmap
_audit_creation_method SHELXL-97
_cell_angle_alpha 90.00
_cell_angle_beta 109.831(2)
_cell_angle_gamma 90.00
_cell_formula_units_Z 4
_cell_length_a 12.5619(13)
_cell_length_b 8.0768(9)
_cell_length_c 12.2356(13)
_cell_measurement_temperature 100(2)
_cell_volume 1167.8(2)
_computing_cell_refinement 'Bruker SMART'
_computing_data_collection 'Bruker SMART'
_computing_data_reduction 'Bruker SAINT'
_computing_molecular_graphics 'Bruker SHELXTL'
_computing_publication_material 'Bruker SHELXTL'
_computing_structure_refinement 'SHELXL-97 (Sheldrick, 1997)'
_computing_structure_solution 'SHELXS-97 (Sheldrick, 1990)'
_diffrn_ambient_temperature 100(2)
_diffrn_measured_fraction_theta_full 0.997
_diffrn_measured_fraction_theta_max 0.997
_diffrn_measurement_device_type 'CCD area detector'
_diffrn_measurement_method 'phi and omega scans'
_diffrn_radiation_monochromator graphite
_diffrn_radiation_source 'fine-focus sealed tube'
_diffrn_radiation_type MoK\a
_diffrn_radiation_wavelength 0.71073
_diffrn_reflns_av_R_equivalents 0.0164
_diffrn_reflns_av_sigmaI/netI 0.0189
_diffrn_reflns_limit_h_max 14
_diffrn_reflns_limit_h_min -14
_diffrn_reflns_limit_k_max 9
_diffrn_reflns_limit_k_min -9
_diffrn_reflns_limit_l_max 14
_diffrn_reflns_limit_l_min -9
_diffrn_reflns_number 5678
_diffrn_reflns_theta_full 25.01
_diffrn_reflns_theta_max 25.01
_diffrn_reflns_theta_min 1.72
_exptl_absorpt_coefficient_mu 0.112
_exptl_absorpt_correction_T_max 1.000
_exptl_absorpt_correction_T_min 0.688
_exptl_absorpt_correction_type empirical
_exptl_crystal_colour colorless
_exptl_crystal_density_diffrn 1.480
_exptl_crystal_density_meas ?
_exptl_crystal_density_method 'not measured'
_exptl_crystal_description rhombic
_exptl_crystal_F_000 544
_exptl_crystal_size_max 0.50
_exptl_crystal_size_mid 0.40
_exptl_crystal_size_min 0.30
_refine_diff_density_max 0.189
_refine_diff_density_min -0.268
_refine_diff_density_rms 0.056
_refine_ls_extinction_method none
_refine_ls_goodness_of_fit_ref 0.966
_refine_ls_hydrogen_treatment constr
_refine_ls_matrix_type full
_refine_ls_number_parameters 172
_refine_ls_number_reflns 2056
_refine_ls_number_restraints 0
_refine_ls_restrained_S_all 0.966
_refine_ls_R_factor_all 0.0362
_refine_ls_R_factor_gt 0.0331
_refine_ls_shift/su_max 0.000
_refine_ls_shift/su_mean 0.000
_refine_ls_structure_factor_coef Fsqd
_refine_ls_weighting_details 'calc w=1/[\s^2^(Fo^2^)+(0.0658P)^2^+0.3057P] where P=(Fo^2^+2Fc^2^)/3'
_refine_ls_weighting_scheme calc
_refine_ls_wR_factor_gt 0.0931
_refine_ls_wR_factor_ref 0.0959
_reflns_number_gt 1881
_reflns_number_total 2056
_reflns_threshold_expression >2sigma(I)
_cod_data_source_file cg049622csi20041104_043900.cif
_cod_data_source_block 2
_cod_depositor_comments
;
The following automatic conversions were performed:

'_chemical_melting_point' value '471-474 K' was changed to
'472.5(15)' - the average value was taken and precision was
estimated.

'_symmetry_cell_setting' value 'Monoclinic' changed to
'monoclinic' according to
/home/saulius/struct/CIF-dictionaries/cif_core.dic dictionary named
'cif_core.dic' version 2.4.1 from 2010-06-29.

Automatic conversion script
Id: cif_fix_values 1715 2011-07-08 13:25:40Z adriana 

The following automatic conversions were performed:

'_exptl_crystal_density_meas' value 'not measured' was changed to '?'
- the value is perceived as not measured.

Automatic conversion script
Id: cif_fix_values 3008 2015-01-20 13:52:24Z robertas 

The following automatic conversions were performed:

'_refine_ls_hydrogen_treatment' value 'constra' was replaced with the
value 'constr' as specified in the replacement file
'src/cod-tools/trunk/data/replacement-values/replacement_values.lst'.

Automatic conversion script
Id: cif_fix_values 5376 2017-05-30 11:51:03Z andrius 
;
_cod_original_sg_symbol_Hall 'P 2ybc'
_cod_original_sg_symbol_H-M P2(1)/c
_cod_database_code 4504908

loop_
_symmetry_equiv_pos_as_xyz
'x, y, z'
'-x, y+1/2, -z+1/2'
'-x, -y, -z'
'x, -y-1/2, z-1/2'

loop_
_atom_site_label
_atom_site_type_symbol
_atom_site_fract_x
_atom_site_fract_y
_atom_site_fract_z
_atom_site_U_iso_or_equiv
_atom_site_adp_type
_atom_site_occupancy
_atom_site_symmetry_multiplicity
_atom_site_calc_flag
_atom_site_refinement_flags
N11 N 0.54802(8) 0.30133(12) 0.48850(8) 0.0166(2) Uani 1 1 d .
H11 H 0.4949 0.2346 0.4946 0.020 Uiso 1 1 calc R
N12 N 0.46318(9) 0.28855(14) 0.28960(9) 0.0226(3) Uani 1 1 d .
H12A H 0.4097 0.2302 0.3003 0.027 Uiso 1 1 d R
H12B H 0.4538 0.3290 0.2217 0.027 Uiso 1 1 d R
C12 C 0.54633(10) 0.34572(15) 0.38151(10) 0.0174(3) Uani 1 1 d .
C13 C 0.63430(10) 0.44935(16) 0.37404(11) 0.0209(3) Uani 1 1 d .
H13 H 0.6374 0.4799 0.3002 0.025 Uiso 1 1 calc R
C14 C 0.71457(10) 0.50528(16) 0.47288(11) 0.0226(3) Uani 1 1 d .
H14 H 0.7730 0.5761 0.4676 0.027 Uiso 1 1 calc R
C15 C 0.71176(10) 0.45916(16) 0.58252(11) 0.0226(3) Uani 1 1 d .
H15 H 0.7667 0.4994 0.6517 0.027 Uiso 1 1 calc R
C16 C 0.62831(10) 0.35557(16) 0.58676(10) 0.0200(3) Uani 1 1 d .
H16 H 0.6262 0.3204 0.6601 0.024 Uiso 1 1 calc R
O21 O -0.13232(7) 0.68329(11) 0.32754(7) 0.0217(2) Uani 1 1 d .
H21 H -0.1865 0.6570 0.2636 0.026 Uiso 1 1 d R
O22 O -0.06627(7) 0.81998(12) 0.20524(7) 0.0227(2) Uani 1 1 d .
O23 O 0.30493(6) 1.09782(11) 0.35499(7) 0.0195(2) Uani 1 1 d .
O24 O 0.39891(7) 1.10806(11) 0.54513(7) 0.0192(2) Uani 1 1 d .
C21 C 0.04239(10) 0.82400(15) 0.40682(10) 0.0167(3) Uani 1 1 d .
C22 C 0.12852(10) 0.91564(15) 0.38818(10) 0.0167(3) Uani 1 1 d .
H22 H 0.1239 0.9418 0.3110 0.020 Uiso 1 1 calc R
C23 C 0.22090(9) 0.96923(15) 0.48064(10) 0.0160(3) Uani 1 1 d .
C24 C 0.22573(10) 0.93049(15) 0.59347(10) 0.0188(3) Uani 1 1 d .
H24 H 0.2879 0.9676 0.6578 0.023 Uiso 1 1 calc R
C25 C 0.14044(10) 0.83828(16) 0.61220(10) 0.0207(3) Uani 1 1 d .
H25 H 0.1448 0.8122 0.6893 0.025 Uiso 1 1 calc R
C26 C 0.04897(10) 0.78382(16) 0.51944(10) 0.0192(3) Uani 1 1 d .
H26 H -0.0088 0.7195 0.5326 0.023 Uiso 1 1 calc R
C27 C -0.05613(10) 0.77641(15) 0.30287(10) 0.0178(3) Uani 1 1 d .
C28 C 0.31445(9) 1.06572(14) 0.45918(10) 0.0159(3) Uani 1 1 d .

loop_
_atom_site_aniso_label
_atom_site_aniso_U_11
_atom_site_aniso_U_22
_atom_site_aniso_U_33
_atom_site_aniso_U_23
_atom_site_aniso_U_13
_atom_site_aniso_U_12
N11 0.0142(5) 0.0188(5) 0.0165(5) 0.0009(4) 0.0048(4) -0.0006(4)
N12 0.0226(6) 0.0293(6) 0.0147(5) 0.0013(4) 0.0048(4) -0.0046(5)
C12 0.0171(6) 0.0176(6) 0.0185(6) 0.0003(5) 0.0072(5) 0.0044(5)
C13 0.0231(6) 0.0197(6) 0.0230(7) 0.0033(5) 0.0117(5) 0.0033(5)
C14 0.0177(6) 0.0191(6) 0.0324(7) 0.0018(5) 0.0105(5) -0.0005(5)
C15 0.0170(6) 0.0234(7) 0.0234(7) -0.0014(5) 0.0014(5) -0.0012(5)
C16 0.0193(6) 0.0228(7) 0.0167(6) 0.0014(5) 0.0044(5) 0.0024(5)
O21 0.0152(4) 0.0316(5) 0.0170(4) -0.0032(4) 0.0037(3) -0.0070(4)
O22 0.0184(4) 0.0331(5) 0.0154(5) 0.0009(4) 0.0043(3) -0.0016(4)
O23 0.0142(4) 0.0282(5) 0.0151(4) 0.0018(3) 0.0038(3) -0.0002(3)
O24 0.0152(4) 0.0253(5) 0.0156(4) -0.0013(3) 0.0032(3) -0.0034(3)
C21 0.0145(6) 0.0181(6) 0.0174(6) -0.0013(5) 0.0052(5) 0.0027(5)
C22 0.0163(6) 0.0187(6) 0.0151(6) 0.0005(5) 0.0053(5) 0.0035(5)
C23 0.0142(6) 0.0160(6) 0.0176(6) -0.0004(5) 0.0051(5) 0.0028(4)
C24 0.0163(6) 0.0218(6) 0.0158(6) -0.0011(5) 0.0020(5) 0.0004(5)
C25 0.0214(6) 0.0255(7) 0.0152(6) 0.0016(5) 0.0062(5) -0.0011(5)
C26 0.0166(6) 0.0217(6) 0.0202(6) -0.0007(5) 0.0074(5) -0.0009(5)
C27 0.0152(6) 0.0204(6) 0.0184(6) -0.0016(5) 0.0065(5) 0.0031(5)
C28 0.0139(5) 0.0166(6) 0.0165(6) -0.0003(5) 0.0041(5) 0.0045(5)

loop_
_atom_type_symbol
_atom_type_description
_atom_type_scat_dispersion_real
_atom_type_scat_dispersion_imag
_atom_type_scat_source
C C 0.0033 0.0016 'International Tables Vol C Tables 4.2.6.8 and 6.1.1.4'
H H 0.0000 0.0000 'International Tables Vol C Tables 4.2.6.8 and 6.1.1.4'
N N 0.0061 0.0033 'International Tables Vol C Tables 4.2.6.8 and 6.1.1.4'
O O 0.0106 0.0060 'International Tables Vol C Tables 4.2.6.8 and 6.1.1.4'

loop_
_geom_angle_atom_site_label_1
_geom_angle_atom_site_label_2
_geom_angle_atom_site_label_3
_geom_angle
C12 N11 C16 122.48(11)
N12 C12 N11 118.46(11)
N12 C12 C13 123.87(11)
N11 C12 C13 117.66(11)
C14 C13 C12 119.89(11)
C13 C14 C15 120.61(11)
C16 C15 C14 118.07(11)
N11 C16 C15 121.24(11)
C26 C21 C22 119.88(11)
C26 C21 C27 122.52(11)
C22 C21 C27 117.58(11)
C23 C22 C21 120.94(11)
C22 C23 C24 118.69(11)
C22 C23 C28 120.40(10)
C24 C23 C28 120.91(10)
C25 C24 C23 120.46(11)
C26 C25 C24 120.54(11)
C25 C26 C21 119.47(11)
O22 C27 O21 123.08(11)
O22 C27 C21 123.05(11)
O21 C27 C21 113.87(10)
O24 C28 O23 123.32(10)
O24 C28 C23 118.71(10)
O23 C28 C23 117.96(10)

loop_
_geom_bond_atom_site_label_1
_geom_bond_atom_site_label_2
_geom_bond_distance
N11 C12 1.3506(15)
N11 C16 1.3535(16)
N12 C12 1.3311(16)
C12 C13 1.4137(17)
C13 C14 1.3623(18)
C14 C15 1.4042(18)
C15 C16 1.3558(18)
O21 C27 1.3299(15)
O22 C27 1.2099(14)
O23 C28 1.2662(14)
O24 C28 1.2616(14)
C21 C26 1.3905(17)
C21 C22 1.3921(17)
C21 C27 1.4930(16)
C22 C23 1.3867(16)
C23 C24 1.3967(17)
C23 C28 1.5056(16)
C24 C25 1.3862(17)
C25 C26 1.3845(17)

loop_
_geom_hbond_atom_site_label_D
_geom_hbond_atom_site_label_H
_geom_hbond_atom_site_label_A
_geom_hbond_distance_DH
_geom_hbond_distance_HA
_geom_hbond_distance_DA
_geom_hbond_angle_DHA
_geom_hbond_site_symmetry_A
N11 H11 O24 0.88 1.84 2.7029(13) 166.0 1_545
N11 H11 O23 0.88 2.66 3.3631(13) 137.8 1_545
N12 H12A O23 0.87 1.98 2.8362(13) 169.6 1_545
N12 H12B O24 0.86 2.10 2.9424(13) 167.0 4_575
O21 H21 O23 0.87 1.76 2.6231(11) 173.4 2_545

loop_
_geom_torsion_atom_site_label_1
_geom_torsion_atom_site_label_2
_geom_torsion_atom_site_label_3
_geom_torsion_atom_site_label_4
_geom_torsion
C16 N11 C12 N12 -178.98(11)
C16 N11 C12 C13 1.67(17)
N12 C12 C13 C14 178.45(11)
N11 C12 C13 C14 -2.23(17)
C12 C13 C14 C15 0.86(19)
C13 C14 C15 C16 1.13(19)
C12 N11 C16 C15 0.34(18)
C14 C15 C16 N11 -1.76(18)
C26 C21 C22 C23 -0.60(18)
C27 C21 C22 C23 177.81(10)
C21 C22 C23 C24 -0.45(18)
C21 C22 C23 C28 178.93(10)
C22 C23 C24 C25 0.89(18)
C28 C23 C24 C25 -178.49(11)
C23 C24 C25 C26 -0.29(19)
C24 C25 C26 C21 -0.77(19)
C22 C21 C26 C25 1.21(18)
C27 C21 C26 C25 -177.12(11)
C26 C21 C27 O22 174.97(11)
C22 C21 C27 O22 -3.39(18)
C26 C21 C27 O21 -4.32(17)
C22 C21 C27 O21 177.32(10)
C22 C23 C28 O24 -177.81(10)
C24 C23 C28 O24 1.56(16)
C22 C23 C28 O23 1.02(16)
C24 C23 C28 O23 -179.61(10)
